data_7700795
loop_
_publ_author_name
'Chen, You-Xuan'
'Yang, Hsueh-Hui'
'Lin, Yu-Liang'
'Hou, Ji-Kuan'
'Chu, Yong-Jui'
'Liu, Fu-Chen'
'Lee, Gene-Hsiang'

_publ_section_title
;
 [3 + 2] cycloaddition of azido-bridged molybdenum(ii) complex with
 nitriles and alkynes.
;
_journal_issue 34
_journal_name_full 'Dalton transactions (Cambridge, England : 2003)'
_journal_page_first 12996
_journal_page_last 13005
_journal_paper_doi 10.1039/c9dt02659b
_journal_volume 48
_journal_year 2019
_chemical_formula_sum 'C20 H28 Mo2 N10 O8'
_chemical_formula_weight 728.40
_space_group_crystal_system triclinic
_space_group_IT_number 2
_space_group_name_Hall '-P 1'
_space_group_name_H-M_alt 'P -1'
_symmetry_space_group_name_Hall '-P 1'
_symmetry_space_group_name_H-M 'P -1'
_atom_sites_solution_hydrogens geom
_audit_creation_method SHELXL-2014/7
_audit_update_record
;
2019-06-24 deposited with the CCDC.    2019-08-09 downloaded from the CCDC.
;
_cell_angle_alpha 79.3555(13)
_cell_angle_beta 68.3190(12)
_cell_angle_gamma 69.1996(12)
_cell_formula_units_Z 2
_cell_length_a 10.3722(7)
_cell_length_b 12.2607(8)
_cell_length_c 13.1324(9)
_cell_measurement_reflns_used 5225
_cell_measurement_temperature 150(2)
_cell_measurement_theta_max 27.49
_cell_measurement_theta_min 2.23
_cell_volume 1448.00(17)
_computing_cell_refinement 'Bruker SAINT'
_computing_data_collection 'Bruker SMART'
_computing_data_reduction 'Bruker SAINT'
_computing_molecular_graphics 'Bruker SHELXTL'
_computing_publication_material 'Bruker SHELXTL'
_computing_structure_refinement 'SHELXL-2014/7 (Sheldrick, 2014)'
_computing_structure_solution 'Bruker SHELXTL'
_diffrn_ambient_temperature 150(2)
_diffrn_measured_fraction_theta_full 1.000
_diffrn_measured_fraction_theta_max 0.997
_diffrn_measurement_device_type 'BRUKER SMART APEXCCD area detector'
_diffrn_measurement_method 'omega scans'
_diffrn_radiation_type MoK\a
_diffrn_radiation_wavelength 0.71073
_diffrn_reflns_av_R_equivalents 0.0202
_diffrn_reflns_av_unetI/netI 0.0240
_diffrn_reflns_Laue_measured_fraction_full 1.000
_diffrn_reflns_Laue_measured_fraction_max 0.997
_diffrn_reflns_limit_h_max 13
_diffrn_reflns_limit_h_min -13
_diffrn_reflns_limit_k_max 15
_diffrn_reflns_limit_k_min -15
_diffrn_reflns_limit_l_max 17
_diffrn_reflns_limit_l_min -17
_diffrn_reflns_number 18748
_diffrn_reflns_point_group_measured_fraction_full 1.000
_diffrn_reflns_point_group_measured_fraction_max 0.997
_diffrn_reflns_theta_full 25.242
_diffrn_reflns_theta_max 27.499
_diffrn_reflns_theta_min 1.672
_exptl_absorpt_coefficient_mu 0.926
_exptl_absorpt_correction_T_max 0.7456
_exptl_absorpt_correction_T_min 0.6973
_exptl_absorpt_correction_type multi-scan
_exptl_absorpt_process_details SADABS
_exptl_crystal_colour orange
_exptl_crystal_density_diffrn 1.671
_exptl_crystal_density_meas ?
_exptl_crystal_description block
_exptl_crystal_F_000 732
_exptl_crystal_size_max 0.380
_exptl_crystal_size_mid 0.350
_exptl_crystal_size_min 0.300
_refine_diff_density_max 0.419
_refine_diff_density_min -0.357
_refine_diff_density_rms 0.059
_refine_ls_extinction_method none
_refine_ls_goodness_of_fit_ref 1.049
_refine_ls_hydrogen_treatment constr
_refine_ls_matrix_type full
_refine_ls_number_parameters 367
_refine_ls_number_reflns 6638
_refine_ls_number_restraints 2
_refine_ls_restrained_S_all 1.050
_refine_ls_R_factor_all 0.0246
_refine_ls_R_factor_gt 0.0218
_refine_ls_shift/su_max 0.002
_refine_ls_shift/su_mean 0.000
_refine_ls_structure_factor_coef Fsqd
_refine_ls_weighting_details 'w=1/[\s^2^(Fo^2^)+(0.0247P)^2^+0.6006P] where P=(Fo^2^+2Fc^2^)/3'
_refine_ls_weighting_scheme calc
_refine_ls_wR_factor_gt 0.0538
_refine_ls_wR_factor_ref 0.0551
_reflns_Friedel_coverage 0.000
_reflns_number_gt 6112
_reflns_number_total 6638
_reflns_threshold_expression 'I > 2\s(I)'
_cod_data_source_file c9dt02659b2.cif
_cod_data_source_block ic14775
_cod_depositor_comments
;
The following automatic conversions were performed:

'_exptl_crystal_density_meas' value 'not_measured' was changed to '?'
- the value is perceived as not measured.

Automatic conversion script
Id: cif_fix_values 4973 2017-02-22 13:04:09Z antanas 

 Adding full bibliography for 7700790--7700796.cif.
;
_cod_database_code 7700795
_shelx_shelxl_version_number 2014/7
_shelx_space_group_comment
; 
The symmetry employed for this shelxl refinement is uniquely defined 
by the following loop, which should always be used as a source of 
symmetry information in preference to the above space-group names. 
They are only intended as comments. 
;
_shelx_estimated_absorpt_t_min 0.720
_shelx_estimated_absorpt_t_max 0.769

loop_
_space_group_symop_operation_xyz
'x, y, z'
'-x, -y, -z'

loop_
_atom_site_label
_atom_site_type_symbol
_atom_site_fract_x
_atom_site_fract_y
_atom_site_fract_z
_atom_site_U_iso_or_equiv
_atom_site_adp_type
_atom_site_occupancy
_atom_site_site_symmetry_order
_atom_site_calc_flag
_atom_site_refinement_flags_posn
_atom_site_refinement_flags_adp
Mo1 Mo 0.55923(2) 0.67707(2) 0.68988(2) 0.02033(5) Uani 1 1 d . .
Mo2 Mo 0.84004(2) 0.75821(2) 0.71918(2) 0.02019(5) Uani 1 1 d . .
N1 N 0.65723(17) 0.82760(13) 0.64425(12) 0.0253(3) Uani 1 1 d . U
N2 N 0.66582(18) 0.89223(14) 0.56251(13) 0.0301(3) Uani 1 1 d . U
N3 N 0.6745(2) 0.9538(2) 0.48547(17) 0.0545(6) Uani 1 1 d . .
N4 N 0.78992(16) 0.60072(13) 0.69482(12) 0.0243(3) Uani 1 1 d . U
N5 N 0.87562(17) 0.50451(14) 0.67663(13) 0.0273(3) Uani 1 1 d . U
N6 N 0.9592(2) 0.41361(16) 0.65943(18) 0.0446(5) Uani 1 1 d . .
N7 N 0.53695(15) 0.72410(12) 0.85209(11) 0.0208(3) Uani 1 1 d . .
N8 N 0.64267(15) 0.76127(12) 0.85777(11) 0.0211(3) Uani 1 1 d . .
N9 N 0.61493(16) 0.78826(13) 0.95783(12) 0.0230(3) Uani 1 1 d . .
C1 C 0.3527(2) 0.75730(16) 0.71263(16) 0.0285(4) Uani 1 1 d . .
C2 C 0.4805(2) 0.54778(17) 0.75604(15) 0.0279(4) Uani 1 1 d . .
C3 C 0.8448(2) 0.89406(16) 0.77155(15) 0.0264(4) Uani 1 1 d . .
C4 C 0.9517(2) 0.68506(18) 0.81766(17) 0.0325(4) Uani 1 1 d . .
C5 C 0.5134(2) 0.73542(19) 0.52488(16) 0.0359(5) Uani 1 1 d . .
H5A H 0.4353 0.7133 0.5162 0.043 Uiso 1 1 calc R U
H5B H 0.5166 0.8145 0.4927 0.043 Uiso 1 1 calc R U
C6 C 0.6485(2) 0.64720(18) 0.51341(15) 0.0326(4) Uani 1 1 d . .
H6 H 0.7434 0.6591 0.4649 0.039 Uiso 1 1 calc R U
C7 C 0.6394(2) 0.53766(18) 0.56509(16) 0.0326(4) Uani 1 1 d . .
H7A H 0.7328 0.4750 0.5612 0.039 Uiso 1 1 calc R U
H7B H 0.5644 0.5103 0.5577 0.039 Uiso 1 1 calc R U
C8 C 0.9691(3) 0.8588(2) 0.57519(17) 0.0426(5) Uani 1 1 d . .
H8A H 0.9132 0.9191 0.5325 0.051 Uiso 1 1 calc R U
H8B H 1.0452 0.8809 0.5872 0.051 Uiso 1 1 calc R U
C9 C 1.0037(2) 0.7422(2) 0.55429(17) 0.0460(6) Uani 1 1 d . .
H9 H 0.9876 0.7203 0.4913 0.055 Uiso 1 1 calc R U
C10 C 1.0759(2) 0.6589(2) 0.6196(2) 0.0474(6) Uani 1 1 d . .
H10A H 1.1551 0.6751 0.6329 0.057 Uiso 1 1 calc R U
H10B H 1.0971 0.5758 0.6084 0.057 Uiso 1 1 calc R U
C11 C 0.43959(18) 0.72823(14) 0.95379(13) 0.0204(3) Uani 1 1 d . .
C12 C 0.48853(19) 0.76871(15) 1.01967(14) 0.0233(3) Uani 1 1 d . .
C13 C 0.30460(19) 0.69481(15) 0.98368(14) 0.0228(3) Uani 1 1 d . .
C14 C 0.2107(2) 0.53665(18) 1.04027(18) 0.0329(4) Uani 1 1 d . .
H14A H 0.1358 0.5713 1.1075 0.049 Uiso 1 1 calc R U
H14B H 0.2454 0.4515 1.0530 0.049 Uiso 1 1 calc R U
H14C H 0.1689 0.5564 0.9809 0.049 Uiso 1 1 calc R U
C15 C 0.4279(2) 0.78749(16) 1.13829(15) 0.0280(4) Uani 1 1 d . .
C16 C 0.2420(3) 0.7698(2) 1.30236(16) 0.0391(5) Uani 1 1 d . .
H16A H 0.3126 0.7197 1.3380 0.059 Uiso 1 1 calc R U
H16B H 0.1536 0.7461 1.3305 0.059 Uiso 1 1 calc R U
H16C H 0.2167 0.8514 1.3180 0.059 Uiso 1 1 calc R U
O1 O 0.22907(16) 0.80138(14) 0.72611(13) 0.0411(4) Uani 1 1 d . .
O2 O 0.42970(17) 0.47359(13) 0.79166(13) 0.0414(4) Uani 1 1 d . .
O3 O 0.85316(17) 0.97056(12) 0.80605(12) 0.0384(3) Uani 1 1 d . .
O4 O 1.0132(2) 0.64424(17) 0.87949(16) 0.0595(5) Uani 1 1 d . .
O5 O 0.18852(14) 0.76392(12) 0.98473(12) 0.0334(3) Uani 1 1 d . .
O6 O 0.33206(13) 0.58215(11) 1.00982(11) 0.0275(3) Uani 1 1 d . .
O7 O 0.48190(17) 0.82297(14) 1.18614(11) 0.0394(3) Uani 1 1 d . .
O8 O 0.30580(15) 0.75842(12) 1.18484(10) 0.0301(3) Uani 1 1 d . .
N10 N 0.20407(17) 0.10134(14) 0.83356(13) 0.0294(3) Uani 1 1 d . .
C17 C 0.0894(2) 0.0671(2) 0.8168(2) 0.0486(6) Uani 1 1 d . .
H17A H -0.0072 0.1204 0.8539 0.073 Uiso 1 1 calc R U
H17B H 0.0951 -0.0130 0.8473 0.073 Uiso 1 1 calc R U
H17C H 0.1049 0.0714 0.7380 0.073 Uiso 1 1 calc R U
C18 C 0.3510(2) 0.01881(19) 0.77842(19) 0.0373(5) Uani 1 1 d . .
H18A H 0.3665 0.0209 0.6999 0.056 Uiso 1 1 calc R U
H18B H 0.3562 -0.0606 0.8110 0.056 Uiso 1 1 calc R U
H18C H 0.4267 0.0420 0.7882 0.056 Uiso 1 1 calc R U
C19 C 0.1979(3) 0.2216(2) 0.7882(3) 0.0659(8) Uani 1 1 d . .
H19A H 0.1010 0.2754 0.8241 0.099 Uiso 1 1 calc R U
H19B H 0.2159 0.2263 0.7091 0.099 Uiso 1 1 calc R U
H19C H 0.2725 0.2433 0.8013 0.099 Uiso 1 1 calc R U
C20 C 0.1805(3) 0.0921(2) 0.95301(18) 0.0474(6) Uani 1 1 d . .
H20A H 0.2571 0.1119 0.9650 0.071 Uiso 1 1 calc R U
H20B H 0.1839 0.0119 0.9824 0.071 Uiso 1 1 calc R U
H20C H 0.0848 0.1462 0.9905 0.071 Uiso 1 1 calc R U

loop_
_atom_site_aniso_label
_atom_site_aniso_U_11
_atom_site_aniso_U_22
_atom_site_aniso_U_33
_atom_site_aniso_U_23
_atom_site_aniso_U_13
_atom_site_aniso_U_12
Mo1 0.02024(8) 0.02195(8) 0.01918(8) -0.00302(6) -0.00635(6) -0.00636(6)
Mo2 0.01923(8) 0.02332(8) 0.01762(8) -0.00207(5) -0.00333(6) -0.00871(6)
N1 0.0280(8) 0.0270(8) 0.0218(7) 0.0010(5) -0.0090(6) -0.0103(6)
N2 0.0322(9) 0.0306(8) 0.0293(8) 0.0042(6) -0.0132(7) -0.0117(7)
N3 0.0635(14) 0.0627(14) 0.0472(12) 0.0311(11) -0.0314(11) -0.0346(11)
N4 0.0215(7) 0.0247(7) 0.0266(8) -0.0050(6) -0.0074(6) -0.0059(5)
N5 0.0243(8) 0.0276(7) 0.0321(8) -0.0057(6) -0.0110(7) -0.0068(6)
N6 0.0339(10) 0.0305(9) 0.0695(14) -0.0168(9) -0.0212(9) 0.0008(8)
N7 0.0202(7) 0.0214(7) 0.0199(7) -0.0019(5) -0.0054(6) -0.0065(6)
N8 0.0218(7) 0.0236(7) 0.0194(7) -0.0017(6) -0.0061(6) -0.0093(6)
N9 0.0257(8) 0.0261(8) 0.0182(7) -0.0035(6) -0.0051(6) -0.0104(6)
C1 0.0291(10) 0.0283(10) 0.0323(10) -0.0062(8) -0.0122(8) -0.0093(8)
C2 0.0279(9) 0.0298(10) 0.0270(9) -0.0057(7) -0.0084(8) -0.0090(8)
C3 0.0279(9) 0.0288(9) 0.0237(9) 0.0019(7) -0.0086(7) -0.0119(8)
C4 0.0284(10) 0.0337(10) 0.0393(11) 0.0040(8) -0.0143(9) -0.0142(8)
C5 0.0448(12) 0.0414(12) 0.0273(10) 0.0003(8) -0.0193(9) -0.0138(10)
C6 0.0378(11) 0.0432(11) 0.0192(9) -0.0075(8) -0.0083(8) -0.0137(9)
C7 0.0354(11) 0.0347(11) 0.0288(10) -0.0128(8) -0.0095(8) -0.0081(9)
C8 0.0454(13) 0.0658(15) 0.0258(10) 0.0097(10) -0.0081(9) -0.0382(12)
C9 0.0375(12) 0.0808(18) 0.0238(10) -0.0190(11) 0.0100(9) -0.0365(12)
C10 0.0242(10) 0.0516(14) 0.0596(15) -0.0304(12) 0.0101(10) -0.0157(10)
C11 0.0200(8) 0.0184(8) 0.0191(8) -0.0005(6) -0.0038(6) -0.0048(6)
C12 0.0235(9) 0.0241(9) 0.0204(8) -0.0026(7) -0.0042(7) -0.0080(7)
C13 0.0218(8) 0.0264(9) 0.0187(8) -0.0023(7) -0.0037(7) -0.0085(7)
C14 0.0294(10) 0.0317(10) 0.0409(11) 0.0071(8) -0.0127(9) -0.0169(8)
C15 0.0310(10) 0.0270(9) 0.0231(9) -0.0026(7) -0.0039(8) -0.0103(8)
C16 0.0462(13) 0.0423(12) 0.0202(9) -0.0036(8) 0.0032(8) -0.0181(10)
O1 0.0274(8) 0.0447(9) 0.0547(10) -0.0117(7) -0.0186(7) -0.0059(7)
O2 0.0487(9) 0.0373(8) 0.0414(9) -0.0030(7) -0.0080(7) -0.0241(7)
O3 0.0495(9) 0.0319(8) 0.0420(8) -0.0049(6) -0.0178(7) -0.0181(7)
O4 0.0579(11) 0.0655(12) 0.0735(13) 0.0256(10) -0.0477(10) -0.0284(9)
O5 0.0211(7) 0.0286(7) 0.0456(8) -0.0007(6) -0.0094(6) -0.0047(6)
O6 0.0221(6) 0.0243(6) 0.0349(7) 0.0037(5) -0.0091(5) -0.0090(5)
O7 0.0462(9) 0.0540(9) 0.0252(7) -0.0096(6) -0.0069(6) -0.0255(8)
O8 0.0333(7) 0.0351(7) 0.0184(6) -0.0048(5) 0.0011(5) -0.0152(6)
N10 0.0227(8) 0.0337(9) 0.0303(8) -0.0043(7) -0.0089(7) -0.0057(7)
C17 0.0275(11) 0.0756(17) 0.0471(14) -0.0250(12) -0.0105(10) -0.0127(11)
C18 0.0264(10) 0.0382(11) 0.0442(12) -0.0128(9) -0.0098(9) -0.0036(9)
C19 0.0524(16) 0.0370(13) 0.096(2) 0.0184(14) -0.0288(16) -0.0057(12)
C20 0.0402(13) 0.0696(17) 0.0346(12) -0.0138(11) -0.0114(10) -0.0155(12)

loop_
_atom_type_symbol
_atom_type_description
_atom_type_scat_dispersion_real
_atom_type_scat_dispersion_imag
_atom_type_scat_source
C C 0.0033 0.0016 'International Tables Vol C Tables 4.2.6.8 and 6.1.1.4'
H H 0.0000 0.0000 'International Tables Vol C Tables 4.2.6.8 and 6.1.1.4'
N N 0.0061 0.0033 'International Tables Vol C Tables 4.2.6.8 and 6.1.1.4'
O O 0.0106 0.0060 'International Tables Vol C Tables 4.2.6.8 and 6.1.1.4'
Mo Mo -1.6832 0.6857 'International Tables Vol C Tables 4.2.6.8 and 6.1.1.4'

loop_
_geom_angle_atom_site_label_1
_geom_angle_atom_site_label_2
_geom_angle_atom_site_label_3
_geom_angle
C1 Mo1 C2 79.96(8)
C1 Mo1 C6 102.66(8)
C2 Mo1 C6 103.26(8)
C1 Mo1 N7 91.50(7)
C2 Mo1 N7 92.12(6)
C6 Mo1 N7 160.60(7)
C1 Mo1 N4 168.36(7)
C2 Mo1 N4 101.90(7)
C6 Mo1 N4 88.18(7)
N7 Mo1 N4 76.99(5)
C1 Mo1 N1 103.07(7)
C2 Mo1 N1 168.95(7)
C6 Mo1 N1 86.56(7)
N7 Mo1 N1 77.26(5)
N4 Mo1 N1 73.01(5)
C1 Mo1 C7 107.72(7)
C2 Mo1 C7 69.19(8)
C6 Mo1 C7 36.28(7)
N7 Mo1 C7 149.60(6)
N4 Mo1 C7 83.51(6)
N1 Mo1 C7 119.02(7)
C1 Mo1 C5 68.25(8)
C2 Mo1 C5 106.90(8)
C6 Mo1 C5 36.17(7)
N7 Mo1 C5 148.53(7)
N4 Mo1 C5 121.32(7)
N1 Mo1 C5 84.00(7)
C7 Mo1 C5 61.86(7)
C3 Mo2 C4 78.89(8)
C3 Mo2 N8 88.90(7)
C4 Mo2 N8 88.30(7)
C3 Mo2 C9 104.02(8)
C4 Mo2 C9 104.75(9)
N8 Mo2 C9 163.04(7)
C3 Mo2 N4 166.60(7)
C4 Mo2 N4 99.22(7)
N8 Mo2 N4 77.75(5)
C9 Mo2 N4 89.32(7)
C3 Mo2 N1 105.13(7)
C4 Mo2 N1 163.27(7)
N8 Mo2 N1 75.67(5)
C9 Mo2 N1 90.18(8)
N4 Mo2 N1 73.03(5)
C3 Mo2 C10 107.50(8)
C4 Mo2 C10 70.50(10)
N8 Mo2 C10 149.41(8)
C9 Mo2 C10 36.08(10)
N4 Mo2 C10 84.01(7)
N1 Mo2 C10 122.05(8)
C3 Mo2 C8 70.23(8)
C4 Mo2 C8 109.34(8)
N8 Mo2 C8 148.62(8)
C9 Mo2 C8 36.07(9)
N4 Mo2 C8 122.40(7)
N1 Mo2 C8 87.15(7)
C10 Mo2 C8 61.76(9)
N2 N1 Mo2 122.08(13)
N2 N1 Mo1 126.96(12)
Mo2 N1 Mo1 101.92(6)
N3 N2 N1 179.5(2)
N5 N4 Mo1 130.31(12)
N5 N4 Mo2 125.80(12)
Mo1 N4 Mo2 103.38(6)
N6 N5 N4 178.71(19)
C11 N7 N8 106.01(13)
C11 N7 Mo1 136.29(12)
N8 N7 Mo1 117.69(10)
N9 N8 N7 111.51(13)
N9 N8 Mo2 126.01(11)
N7 N8 Mo2 122.24(10)
N8 N9 C12 106.59(14)
O1 C1 Mo1 177.61(16)
O2 C2 Mo1 176.52(17)
O3 C3 Mo2 175.90(16)
O4 C4 Mo2 177.2(2)
C6 C5 Mo1 67.38(10)
C7 C6 C5 115.26(19)
C7 C6 Mo1 75.88(11)
C5 C6 Mo1 76.45(11)
C6 C7 Mo1 67.84(10)
C9 C8 Mo2 67.50(11)
C10 C9 C8 115.7(2)
C10 C9 Mo2 76.08(13)
C8 C9 Mo2 76.43(12)
C9 C10 Mo2 67.85(12)
N7 C11 C12 107.48(15)
N7 C11 C13 123.52(15)
C12 C11 C13 129.00(15)
N9 C12 C11 108.42(15)
N9 C12 C15 120.42(16)
C11 C12 C15 131.12(16)
O5 C13 O6 126.38(17)
O5 C13 C11 123.13(16)
O6 C13 C11 110.47(14)
O7 C15 O8 124.68(17)
O7 C15 C12 124.60(17)
O8 C15 C12 110.72(16)
C13 O6 C14 116.72(14)
C15 O8 C16 114.35(15)
C19 N10 C20 110.2(2)
C19 N10 C17 110.56(19)
C20 N10 C17 108.69(17)
C19 N10 C18 109.70(18)
C20 N10 C18 108.32(16)
C17 N10 C18 109.31(16)

loop_
_geom_bond_atom_site_label_1
_geom_bond_atom_site_label_2
_geom_bond_distance
Mo1 C1 1.9455(19)
Mo1 C2 1.9547(19)
Mo1 C6 2.2021(18)
Mo1 N7 2.2179(14)
Mo1 N4 2.2600(15)
Mo1 N1 2.2963(15)
Mo1 C7 2.3059(18)
Mo1 C5 2.3193(19)
Mo2 C3 1.9382(19)
Mo2 C4 1.939(2)
Mo2 N8 2.1732(14)
Mo2 C9 2.194(2)
Mo2 N4 2.2727(15)
Mo2 N1 2.2828(15)
Mo2 C10 2.299(2)
Mo2 C8 2.309(2)
N1 N2 1.206(2)
N2 N3 1.140(2)
N4 N5 1.200(2)
N5 N6 1.143(2)
N7 C11 1.341(2)
N7 N8 1.3577(19)
N8 N9 1.316(2)
N9 C12 1.342(2)
C1 O1 1.159(2)
C2 O2 1.151(2)
C3 O3 1.156(2)
C4 O4 1.150(2)
C5 C6 1.408(3)
C6 C7 1.407(3)
C8 C9 1.398(3)
C9 C10 1.395(4)
C11 C12 1.384(2)
C11 C13 1.491(2)
C12 C15 1.477(2)
C13 O5 1.198(2)
C13 O6 1.313(2)
C14 O6 1.449(2)
C15 O7 1.197(2)
C15 O8 1.331(2)
C16 O8 1.449(2)
N10 C19 1.473(3)
N10 C20 1.484(3)
N10 C17 1.491(3)
N10 C18 1.494(2)
